data_7106244
loop_
_publ_author_name
'Littlefield, Benjamin T. R.'
'Welle, Mark T.'

_publ_section_title
;
 Berylloarsenates -- new frameworks, building units and an unusual zeotype
;
_journal_name_full
;
 Chemical Communications (Cambridge, United Kingdom)
;
_journal_coden_ASTM CHCOFS
_journal_page_first 4769
_journal_page_last 4771
_journal_paper_doi 10.1039/c1cc00118c
_journal_volume 47
_journal_year 2011
_chemical_formula_moiety '2(As4 Be4 H2 O17), 0.72(C2), 5(N), 3.62(C0.50), 0.84(C)'
_chemical_formula_sum 'C4.9 H4 As8 Be8 N5 O34'
_chemical_formula_weight 1348.37
_space_group_IT_number 15
_symmetry_cell_setting monoclinic
_symmetry_space_group_name_Hall '-C 2yc'
_symmetry_space_group_name_H-M 'C 1 2/c 1'
_atom_sites_solution_hydrogens geom
_atom_sites_solution_primary direct
_atom_sites_solution_secondary difmap
_audit_creation_method SHELXL-97
_cell_angle_alpha 90.00
_cell_angle_beta 90.160(4)
_cell_angle_gamma 90.00
_cell_formula_units_Z 4
_cell_length_a 12.9639(6)
_cell_length_b 14.0423(6)
_cell_length_c 18.6966(9)
_cell_measurement_temperature 120(2)
_cell_volume 3403.6(3)
_computing_cell_refinement 'DENZO (Otwinowski & Minor, 1997)'
_computing_data_collection 'COLLECT (Hooft, R.W.W., 1998)'
_computing_data_reduction 'DENZO (Otwinowski & Minor, 1997)'
_computing_structure_refinement 'SHELXL-97 (Sheldrick, 2008)'
_diffrn_ambient_temperature 120(2)
_diffrn_detector_area_resol_mean '4096x4096pixels / 62x62mm'
_diffrn_measured_fraction_theta_full 0.970
_diffrn_measured_fraction_theta_max 0.970
_diffrn_measurement_device_type 'Bruker-Nonius APEX II CCD camera'
_diffrn_measurement_method '\f & \w scans'
_diffrn_radiation_monochromator '10cm confocal mirrors'
_diffrn_radiation_source 'Bruker-Nonius FR591 rotating anode'
_diffrn_radiation_type MoK\a
_diffrn_radiation_wavelength 0.71073
_diffrn_reflns_av_R_equivalents 0.0456
_diffrn_reflns_av_sigmaI/netI 0.0560
_diffrn_reflns_limit_h_max 16
_diffrn_reflns_limit_h_min -16
_diffrn_reflns_limit_k_max 18
_diffrn_reflns_limit_k_min -16
_diffrn_reflns_limit_l_max 19
_diffrn_reflns_limit_l_min -24
_diffrn_reflns_number 11010
_diffrn_reflns_theta_full 27.55
_diffrn_reflns_theta_max 27.55
_diffrn_reflns_theta_min 3.05
_exptl_absorpt_coefficient_mu 7.881
_exptl_absorpt_correction_type none
_exptl_crystal_colour Colourless
_exptl_crystal_density_diffrn 2.642
_exptl_crystal_density_method 'not measured'
_exptl_crystal_description Plate
_exptl_crystal_F_000 2564
_exptl_crystal_size_max 0.01
_exptl_crystal_size_mid 0.01
_exptl_crystal_size_min 0.01
_refine_diff_density_max 1.440
_refine_diff_density_min -1.616
_refine_diff_density_rms 0.305
_refine_ls_extinction_method none
_refine_ls_goodness_of_fit_ref 1.097
_refine_ls_hydrogen_treatment mixed
_refine_ls_matrix_type full
_refine_ls_number_parameters 264
_refine_ls_number_reflns 3828
_refine_ls_number_restraints 3
_refine_ls_restrained_S_all 1.098
_refine_ls_R_factor_all 0.0578
_refine_ls_R_factor_gt 0.0449
_refine_ls_shift/su_max 0.001
_refine_ls_shift/su_mean 0.000
_refine_ls_structure_factor_coef Fsqd
_refine_ls_weighting_details 'calc w=1/[\s^2^(Fo^2^)+(0.0816P)^2^+34.1023P] where P=(Fo^2^+2Fc^2^)/3'
_refine_ls_weighting_scheme calc
_refine_ls_wR_factor_gt 0.1278
_refine_ls_wR_factor_ref 0.1435
_reflns_number_gt 3224
_reflns_number_total 3828
_reflns_threshold_expression >2\s(I)
_cod_data_source_file c1cc00118c.txt
_cod_data_source_block BAF1152
_cod_original_sg_symbol_H-M C2/c
_cod_original_formula_sum 'C4.90 H4 As8 Be8 N5 O34'
_cod_database_code 7106244

loop_
_symmetry_equiv_pos_as_xyz
'x, y, z'
'-x, y, -z+1/2'
'x+1/2, y+1/2, z'
'-x+1/2, y+1/2, -z+1/2'
'-x, -y, -z'
'x, -y, z-1/2'
'-x+1/2, -y+1/2, -z'
'x+1/2, -y+1/2, z-1/2'

loop_
_atom_site_label
_atom_site_type_symbol
_atom_site_fract_x
_atom_site_fract_y
_atom_site_fract_z
_atom_site_U_iso_or_equiv
_atom_site_adp_type
_atom_site_occupancy
_atom_site_symmetry_multiplicity
_atom_site_calc_flag
_atom_site_refinement_flags
_atom_site_disorder_assembly
_atom_site_disorder_group
Be3 Be 0.3610(6) 0.3795(6) 0.2014(4) 0.0099(15) Uiso 1 1 d . . .
Be1 Be -0.0696(6) 0.3297(6) 0.1554(5) 0.0133(16) Uiso 1 1 d . . .
C1 C 0.2565(11) 0.1320(10) 0.2164(8) 0.053(5) Uiso 0.81(4) 1 d P . .
N3 N 0.5000 0.8937(7) 0.7500 0.029(2) Uani 1 2 d S . .
N4 N 0.7500 0.7500 0.5000 0.025(2) Uani 1 2 d S . .
N2 N 0.0000 0.1024(7) 0.2500 0.035(3) Uani 1 2 d S . .
N1 N 0.7564(5) 0.5069(4) 0.1025(3) 0.0189(13) Uani 1 1 d . . .
C4 C 0.2488(9) 0.2522(9) 0.0394(6) 0.032(4) Uiso 0.72(3) 1 d P . .
C2 C 0.3062(14) 0.1878(13) 0.1090(10) 0.037(6) Uiso 0.50(4) 1 d P . .
C6 C 0.203(3) 0.187(3) 0.110(2) 0.043(15) Uiso 0.23(4) 1 d P . .
C7 C 0.118(3) 0.125(3) 0.154(2) 0.025(13) Uiso 0.19(3) 1 d P . .
H1 H 0.382(5) 0.190(4) 0.378(3) 0.007(17) Uiso 1 1 d D . .
H2 H -0.113(5) 0.186(4) 0.129(3) 0.010(18) Uiso 1 1 d D . .
As1 As 0.00178(5) 0.35983(4) 0.00905(3) 0.00795(17) Uani 1 1 d . . .
As2 As 0.13545(5) 0.38092(4) 0.20225(3) 0.00860(17) Uani 1 1 d . . .
As3 As 0.36538(5) 0.51121(4) 0.07496(3) 0.00791(17) Uani 1 1 d . . .
As4 As 0.43302(5) 0.33203(4) 0.34456(3) 0.00908(17) Uani 1 1 d . . .
O1 O 0.3767(3) 0.4051(3) 0.2869(2) 0.0133(9) Uani 1 1 d . . .
O2 O 0.4440(3) 0.6076(3) 0.0655(2) 0.0090(8) Uani 1 1 d . . .
O3 O -0.0864(3) 0.3676(3) 0.0745(2) 0.0127(9) Uani 1 1 d . . .
O4 O 0.2471(3) 0.5535(3) 0.0587(2) 0.0113(9) Uani 1 1 d . . .
O5 O 0.4218(4) 0.3790(3) 0.4266(2) 0.0147(10) Uani 1 1 d . . .
O6 O 0.1070(3) 0.4258(3) 0.0233(2) 0.0124(9) Uani 1 1 d . . .
O7 O 0.3910(3) 0.4238(3) 0.0172(2) 0.0127(9) Uani 1 1 d . . .
O8 O 0.3815(3) 0.4799(3) 0.1609(2) 0.0127(9) Uani 1 1 d . . .
O9 O 0.3588(3) 0.2293(3) 0.3457(3) 0.0137(9) Uani 1 1 d D . .
O10 O 0.0494(3) 0.3013(3) 0.1716(2) 0.0123(9) Uani 1 1 d . . .
O11 O 0.2509(3) 0.3324(3) 0.1853(2) 0.0113(9) Uani 1 1 d . . .
O12 O 0.1199(3) 0.4026(3) 0.2894(2) 0.0120(9) Uani 1 1 d . . .
O13 O -0.1332(3) 0.2250(3) 0.1602(3) 0.0145(9) Uani 1 1 d D . .
O14 O 0.5416(4) 0.7482(3) -0.0021(2) 0.0159(9) Uani 1 1 d . . .
O15 O 0.0551(3) 0.6058(3) 0.0679(2) 0.0106(9) Uani 1 1 d . . .
O16 O 0.1216(3) 0.4874(3) 0.1625(2) 0.0118(9) Uani 1 1 d . . .
O19 O 0.4466(3) 0.2986(3) 0.1766(2) 0.0124(9) Uani 1 1 d . . .
Be2 Be 0.1325(6) 0.5129(6) 0.0772(5) 0.0105(15) Uiso 1 1 d . . .
Be4 Be 0.5048(6) 0.6374(6) -0.0082(5) 0.0137(17) Uiso 1 1 d . . .

loop_
_atom_site_aniso_label
_atom_site_aniso_U_11
_atom_site_aniso_U_22
_atom_site_aniso_U_33
_atom_site_aniso_U_23
_atom_site_aniso_U_13
_atom_site_aniso_U_12
N3 0.033(5) 0.028(5) 0.025(5) 0.000 0.014(4) 0.000
N4 0.014(4) 0.017(4) 0.044(6) -0.007(4) 0.002(4) 0.000(3)
N2 0.031(5) 0.030(5) 0.044(6) 0.000 -0.026(5) 0.000
N1 0.022(3) 0.022(3) 0.013(3) 0.001(2) 0.003(2) 0.001(2)
As1 0.0080(3) 0.0096(3) 0.0062(3) -0.0005(2) 0.0016(2) -0.0004(2)
As2 0.0081(3) 0.0119(3) 0.0058(3) 0.0003(2) 0.0014(2) -0.0004(2)
As3 0.0082(3) 0.0092(3) 0.0063(3) 0.0006(2) 0.0014(2) -0.0003(2)
As4 0.0093(3) 0.0121(3) 0.0059(3) 0.0006(2) 0.0013(2) -0.0008(2)
O1 0.017(2) 0.014(2) 0.009(2) 0.0043(17) -0.0014(18) 0.0040(18)
O2 0.0040(19) 0.014(2) 0.009(2) 0.0007(17) 0.0018(16) -0.0039(16)
O3 0.010(2) 0.021(2) 0.008(2) 0.0027(17) 0.0031(17) 0.0015(17)
O4 0.010(2) 0.014(2) 0.010(2) -0.0005(17) 0.0032(17) -0.0014(17)
O5 0.012(2) 0.024(2) 0.008(2) -0.0020(18) 0.0015(18) 0.0025(18)
O6 0.011(2) 0.013(2) 0.014(2) -0.0054(17) 0.0038(17) -0.0007(17)
O7 0.017(2) 0.010(2) 0.011(2) -0.0041(17) 0.0041(17) 0.0000(17)
O8 0.017(2) 0.015(2) 0.007(2) 0.0019(17) 0.0016(18) -0.0068(18)
O9 0.007(2) 0.013(2) 0.020(2) 0.0067(19) -0.0041(18) 0.0000(17)
O10 0.010(2) 0.016(2) 0.011(2) -0.0022(17) 0.0000(17) -0.0012(17)
O11 0.008(2) 0.014(2) 0.012(2) 0.0002(17) 0.0012(17) 0.0033(16)
O12 0.016(2) 0.013(2) 0.007(2) 0.0016(17) 0.0022(17) -0.0019(17)
O13 0.013(2) 0.015(2) 0.016(2) -0.0054(18) 0.0057(18) 0.0014(18)
O14 0.018(2) 0.015(2) 0.014(2) 0.0017(18) 0.0057(18) 0.0008(18)
O15 0.012(2) 0.012(2) 0.007(2) 0.0001(16) -0.0010(17) 0.0053(17)
O16 0.012(2) 0.014(2) 0.009(2) 0.0011(17) 0.0036(17) 0.0023(17)
O19 0.013(2) 0.014(2) 0.010(2) -0.0007(17) -0.0005(17) -0.0033(17)

loop_
_atom_type_symbol
_atom_type_description
_atom_type_scat_dispersion_real
_atom_type_scat_dispersion_imag
_atom_type_scat_source
Be Be 0.0005 0.0002 'International Tables Vol C Tables 4.2.6.8 and 6.1.1.4'
O O 0.0106 0.0060 'International Tables Vol C Tables 4.2.6.8 and 6.1.1.4'
As As 0.0499 2.0058 'International Tables Vol C Tables 4.2.6.8 and 6.1.1.4'
C C 0.0033 0.0016 'International Tables Vol C Tables 4.2.6.8 and 6.1.1.4'
H H 0.0000 0.0000 'International Tables Vol C Tables 4.2.6.8 and 6.1.1.4'
N N 0.0061 0.0033 'International Tables Vol C Tables 4.2.6.8 and 6.1.1.4'

loop_
_geom_angle_atom_site_label_1
_geom_angle_atom_site_label_2
_geom_angle_atom_site_label_3
_geom_angle
_geom_angle_site_symmetry_1
_geom_angle_site_symmetry_3
_geom_angle_publ_flag
O11 Be3 O8 114.7(5) . . ?
O11 Be3 O1 112.3(5) . . ?
O8 Be3 O1 104.1(5) . . ?
O11 Be3 O19 105.2(5) . . ?
O8 Be3 O19 110.8(5) . . ?
O1 Be3 O19 109.9(5) . . ?
O12 Be1 O3 109.9(5) 2 . ?
O12 Be1 O10 115.3(6) 2 . ?
O3 Be1 O10 112.4(5) . . ?
O12 Be1 O13 108.9(5) 2 . ?
O3 Be1 O13 105.7(5) . . ?
O10 Be1 O13 103.9(5) . . ?
C4 C4 C6 139.3(19) 7 . ?
C4 C4 C2 135.4(14) 7 . ?
C6 C4 C2 45.4(16) . . ?
C6 C2 C4 66(2) . . ?
C2 C6 C7 134(4) . . ?
C2 C6 C4 68(2) . . ?
C7 C6 C4 155(3) . . ?
O14 As1 O6 106.8(2) 3_445 . ?
O14 As1 O3 111.4(2) 3_445 . ?
O6 As1 O3 113.9(2) . . ?
O14 As1 O15 107.3(2) 3_445 5_565 ?
O6 As1 O15 109.4(2) . 5_565 ?
O3 As1 O15 107.8(2) . 5_565 ?
O12 As2 O11 111.7(2) . . ?
O12 As2 O16 104.9(2) . . ?
O11 As2 O16 111.8(2) . . ?
O12 As2 O10 111.8(2) . . ?
O11 As2 O10 104.9(2) . . ?
O16 As2 O10 111.9(2) . . ?
O7 As3 O4 109.1(2) . . ?
O7 As3 O8 113.7(2) . . ?
O4 As3 O8 112.3(2) . . ?
O7 As3 O2 113.4(2) . . ?
O4 As3 O2 104.3(2) . . ?
O8 As3 O2 103.5(2) . . ?
O1 As4 O5 108.2(2) . . ?
O1 As4 O19 115.4(2) . 2_655 ?
O5 As4 O19 114.1(2) . 2_655 ?
O1 As4 O9 106.3(2) . . ?
O5 As4 O9 105.5(2) . . ?
O19 As4 O9 106.6(2) 2_655 . ?
Be3 O1 As4 123.3(4) . . ?
Be4 O2 As3 125.3(4) . . ?
Be1 O3 As1 124.7(4) . . ?
Be2 O4 As3 132.3(4) . . ?
Be4 O5 As4 124.5(4) 6_566 . ?
Be2 O6 As1 133.2(4) . . ?
Be4 O7 As3 129.0(4) 5_665 . ?
Be3 O8 As3 130.9(4) . . ?
Be1 O10 As2 122.0(4) . . ?
Be3 O11 As2 126.4(4) . . ?
Be1 O12 As2 124.4(4) 2 . ?
Be4 O14 As1 144.8(4) . 3 ?
Be2 O15 As1 125.4(4) . 5_565 ?
Be2 O16 As2 128.0(4) . . ?
Be3 O19 As4 119.9(4) . 2_655 ?
O6 Be2 O4 108.4(5) . . ?
O6 Be2 O16 115.0(5) . . ?
O4 Be2 O16 111.3(5) . . ?
O6 Be2 O15 114.1(5) . . ?
O4 Be2 O15 104.8(5) . . ?
O16 Be2 O15 102.8(5) . . ?
O7 Be4 O14 105.7(5) 5_665 . ?
O7 Be4 O5 113.3(6) 5_665 6_565 ?
O14 Be4 O5 112.1(5) . 6_565 ?
O7 Be4 O2 110.8(5) 5_665 . ?
O14 Be4 O2 109.0(5) . . ?
O5 Be4 O2 105.8(5) 6_565 . ?

loop_
_geom_bond_atom_site_label_1
_geom_bond_atom_site_label_2
_geom_bond_distance
_geom_bond_site_symmetry_2
_geom_bond_publ_flag
Be3 O11 1.600(9) . ?
Be3 O8 1.623(9) . ?
Be3 O1 1.650(9) . ?
Be3 O19 1.656(9) . ?
Be1 O12 1.593(9) 2 ?
Be1 O3 1.617(9) . ?
Be1 O10 1.622(9) . ?
Be1 O13 1.689(9) . ?
C4 C4 1.47(2) 7 ?
C4 C6 1.72(5) . ?
C4 C2 1.75(2) . ?
C2 C6 1.34(5) . ?
C6 C7 1.61(6) . ?
As1 O14 1.663(5) 3_445 ?
As1 O6 1.670(4) . ?
As1 O3 1.682(4) . ?
As1 O15 1.686(4) 5_565 ?
As2 O12 1.670(4) . ?
As2 O11 1.676(4) . ?
As2 O16 1.679(4) . ?
As2 O10 1.679(4) . ?
As3 O7 1.669(4) . ?
As3 O4 1.672(4) . ?
As3 O8 1.678(4) . ?
As3 O2 1.704(4) . ?
As4 O1 1.657(4) . ?
As4 O5 1.677(5) . ?
As4 O19 1.677(4) 2_655 ?
As4 O9 1.734(4) . ?
O2 Be4 1.644(10) . ?
O4 Be2 1.630(9) . ?
O5 Be4 1.640(9) 6_566 ?
O6 Be2 1.618(9) . ?
O7 Be4 1.610(9) 5_665 ?
O12 Be1 1.593(9) 2 ?
O14 Be4 1.631(9) . ?
O14 As1 1.663(5) 3 ?
O15 Be2 1.654(9) . ?
O15 As1 1.686(4) 5_565 ?
O16 Be2 1.640(9) . ?
O19 As4 1.677(4) 2_655 ?
Be4 O7 1.610(9) 5_665 ?
Be4 O5 1.640(9) 6_565 ?
